data_1570420
loop_
_publ_author_name
'He, Tao-Bin'
'Yan, Bing-Chao'
'Zhou, Yuan-Fei'
'Sang, Yue-Qian'
'Li, Xiao-Nian'
'Sun, Han-Dong'
'Wang, Chu'
'Xue, Xiao-Song'
'Puno, Pema-Tenzin'

_publ_section_title
;
 Discovery and bioinspired total syntheses of unprecedented
 sesquiterpenoid dimers unveiled bifurcating [4 + 2] cycloaddition and
 target differentiation of enantiomers.
;
_journal_issue 4
_journal_name_full 'Chemical science'
_journal_page_first 1260
_journal_page_last 1270
_journal_paper_doi 10.1039/d3sc05233h
_journal_volume 15
_journal_year 2024
_chemical_absolute_configuration ad
_chemical_formula_moiety 'C30 H38 O4'
_chemical_formula_sum 'C30 H38 O4'
_chemical_formula_weight 462.60
_space_group_crystal_system orthorhombic
_space_group_IT_number 19
_space_group_name_Hall 'P 2ac 2ab'
_space_group_name_H-M_alt 'P 21 21 21'
_atom_sites_solution_hydrogens mixed
_atom_sites_solution_primary direct
_atom_sites_solution_secondary difmap
_audit_creation_method SHELXL-2014/7
_audit_update_record
;
2022-10-14 deposited with the CCDC.	2023-11-28 downloaded from the CCDC.
;
_cell_angle_alpha 90
_cell_angle_beta 90
_cell_angle_gamma 90
_cell_formula_units_Z 4
_cell_length_a 8.8971(2)
_cell_length_b 15.2326(3)
_cell_length_c 18.8392(3)
_cell_measurement_reflns_used 9887
_cell_measurement_temperature 100(2)
_cell_measurement_theta_max 70.18
_cell_measurement_theta_min 2.90
_cell_volume 2553.20(9)
_computing_cell_refinement 'Bruker SAINT'
_computing_data_collection 'Bruker APEX2'
_computing_data_reduction 'Bruker SAINT'
_computing_molecular_graphics 'Bruker SHELXTL'
_computing_publication_material 'Bruker SHELXTL'
_computing_structure_refinement 'SHELXL-2014 (Sheldrick 2014)'
_computing_structure_solution 'SHELXS-97 (Sheldrick 2008)'
_diffrn_ambient_temperature 100(2)
_diffrn_measured_fraction_theta_full 0.990
_diffrn_measured_fraction_theta_max 0.979
_diffrn_measurement_device_type 'Bruker APEX-II CCD'
_diffrn_measurement_method '\f and \w scans'
_diffrn_radiation_type CuK\a
_diffrn_radiation_wavelength 1.54178
_diffrn_reflns_av_R_equivalents 0.0374
_diffrn_reflns_av_unetI/netI 0.0315
_diffrn_reflns_Laue_measured_fraction_full 0.990
_diffrn_reflns_Laue_measured_fraction_max 0.979
_diffrn_reflns_limit_h_max 10
_diffrn_reflns_limit_h_min -10
_diffrn_reflns_limit_k_max 17
_diffrn_reflns_limit_k_min -18
_diffrn_reflns_limit_l_max 22
_diffrn_reflns_limit_l_min -20
_diffrn_reflns_number 15802
_diffrn_reflns_point_group_measured_fraction_full 0.975
_diffrn_reflns_point_group_measured_fraction_max 0.953
_diffrn_reflns_theta_full 67.679
_diffrn_reflns_theta_max 70.288
_diffrn_reflns_theta_min 3.732
_diffrn_source 'fine-focus sealed tube'
_exptl_absorpt_coefficient_mu 0.617
_exptl_absorpt_correction_type multi-scan
_exptl_absorpt_process_details sadabs
_exptl_crystal_colour colourless
_exptl_crystal_density_diffrn 1.203
_exptl_crystal_description prism
_exptl_crystal_F_000 1000
_exptl_crystal_size_max 0.900
_exptl_crystal_size_mid 0.570
_exptl_crystal_size_min 0.400
_exptl_transmission_factor_max 0.5857
_exptl_transmission_factor_min 0.3967
_refine_diff_density_max 0.260
_refine_diff_density_min -0.226
_refine_diff_density_rms 0.046
_refine_ls_abs_structure_details
;
 Flack x determined using 1903 quotients [(I+)-(I-)]/[(I+)+(I-)]
 (Parsons, Flack and Wagner, Acta Cryst. B69 (2013) 249-259).
;
_refine_ls_abs_structure_Flack -0.03(5)
_refine_ls_extinction_coef 0.0046(4)
_refine_ls_extinction_expression Fc^*^=kFc[1+0.001xFc^2^\l^3^/sin(2\q)]^-1/4^
_refine_ls_extinction_method 'SHELXL-2014/7 (Sheldrick 2014'
_refine_ls_goodness_of_fit_ref 1.068
_refine_ls_hydrogen_treatment mixed
_refine_ls_matrix_type full
_refine_ls_number_parameters 320
_refine_ls_number_reflns 4650
_refine_ls_number_restraints 0
_refine_ls_restrained_S_all 1.068
_refine_ls_R_factor_all 0.0345
_refine_ls_R_factor_gt 0.0344
_refine_ls_shift/su_max 0.000
_refine_ls_shift/su_mean 0.000
_refine_ls_structure_factor_coef Fsqd
_refine_ls_weighting_details 'w=1/[\s^2^(Fo^2^)+(0.0459P)^2^+0.6653P] where P=(Fo^2^+2Fc^2^)/3'
_refine_ls_weighting_scheme calc
_refine_ls_wR_factor_gt 0.0889
_refine_ls_wR_factor_ref 0.0890
_reflns_Friedel_coverage 0.713
_reflns_Friedel_fraction_full 0.956
_reflns_Friedel_fraction_max 0.918
_reflns_number_gt 4642
_reflns_number_total 4650
_reflns_threshold_expression 'I > 2\s(I)'
_cod_data_source_file d3sc05233h2.cif
_cod_data_source_block cu_she154_0m
_cod_depositor_comments 'Adding full bibliography for 1570418--1570425.cif.'
_cod_database_code 1570420
_shelx_shelxl_version_number 2014/7
_shelx_space_group_comment
;
The symmetry employed for this shelxl refinement is uniquely defined
by the following loop, which should always be used as a source of
symmetry information in preference to the above space-group names.
They are only intended as comments.
;
_shelx_estimated_absorpt_t_min 0.607
_shelx_estimated_absorpt_t_max 0.790

loop_
_space_group_symop_operation_xyz
'x, y, z'
'x+1/2, -y+1/2, -z'
'-x, y+1/2, -z+1/2'
'-x+1/2, -y, z+1/2'

loop_
_atom_site_label
_atom_site_type_symbol
_atom_site_fract_x
_atom_site_fract_y
_atom_site_fract_z
_atom_site_U_iso_or_equiv
_atom_site_adp_type
_atom_site_occupancy
_atom_site_site_symmetry_order
_atom_site_calc_flag
_atom_site_refinement_flags_posn
_atom_site_refinement_flags_adp
_atom_site_refinement_flags_occupancy
_atom_site_disorder_assembly
_atom_site_disorder_group
O1 O 0.25181(15) -0.04935(8) 0.21071(8) 0.0225(3) Uani 1 1 d . . . . .
O2 O 0.52262(15) 0.03550(9) 0.20733(8) 0.0212(3) Uani 1 1 d . . . . .
H11 H 0.544(3) -0.009(2) 0.1820(15) 0.032 Uiso 1 1 d . U . . .
O3 O 0.30590(16) 0.38403(9) 0.33915(8) 0.0231(3) Uani 1 1 d . . . . .
O4 O 0.56098(16) 0.31587(9) 0.25378(8) 0.0204(3) Uani 1 1 d . . . . .
H20 H 0.611(3) 0.357(2) 0.2692(15) 0.031 Uiso 1 1 d . U . . .
C1 C 0.4178(3) 0.32731(14) 0.07196(12) 0.0307(5) Uani 1 1 d . . . . .
H37 H 0.4443 0.3254 0.0231 0.037 Uiso 1 1 calc R U . . .
H1 H 0.4883 0.3479 0.1060 0.037 Uiso 1 1 calc R U . . .
C2 C 0.2828(2) 0.30137(13) 0.09257(11) 0.0233(4) Uani 1 1 d . . . . .
C3 C 0.2392(2) 0.30969(12) 0.17024(10) 0.0177(4) Uani 1 1 d . . . . .
H36 H 0.3176 0.3474 0.1930 0.021 Uiso 1 1 calc R U . . .
C4 C 0.2371(2) 0.22139(12) 0.21292(10) 0.0154(4) Uani 1 1 d . . . . .
C5 C 0.3939(2) 0.17379(11) 0.21072(10) 0.0144(4) Uani 1 1 d . . . . .
H12 H 0.4610 0.2100 0.1797 0.017 Uiso 1 1 calc R U . . .
C6 C 0.4643(2) 0.17470(12) 0.28659(10) 0.0170(4) Uani 1 1 d . . . . .
H13 H 0.5631 0.1434 0.2862 0.020 Uiso 1 1 calc R U . . .
C7 C 0.3564(2) 0.12905(12) 0.33683(10) 0.0181(4) Uani 1 1 d . . . . .
C8 C 0.3965(2) 0.04249(13) 0.37243(11) 0.0214(4) Uani 1 1 d . . . . .
H31 H 0.4365 0.0036 0.3341 0.026 Uiso 1 1 calc R U . . .
C9 C 0.5232(3) 0.05244(13) 0.42649(14) 0.0333(6) Uani 1 1 d . . . . .
C10 C 0.4866(4) 0.0720(2) 0.50082(15) 0.0521(8) Uani 1 1 d . . . . .
H15 H 0.5795 0.0753 0.5286 0.078 Uiso 1 1 calc R U . . .
H2 H 0.4222 0.0255 0.5200 0.078 Uiso 1 1 calc R U . . .
H14 H 0.4337 0.1284 0.5035 0.078 Uiso 1 1 calc R U . . .
C11 C 0.1691(3) 0.26853(17) 0.04001(12) 0.0350(5) Uani 1 1 d . . . . .
H3 H 0.2151 0.2655 -0.0072 0.053 Uiso 1 1 calc R U . . .
H4 H 0.0832 0.3087 0.0387 0.053 Uiso 1 1 calc R U . . .
H38 H 0.1349 0.2099 0.0542 0.053 Uiso 1 1 calc R U . . .
C12 C 0.1033(2) 0.16591(12) 0.19192(10) 0.0166(4) Uani 1 1 d . . . . .
C13 C -0.0408(2) 0.21151(13) 0.18130(11) 0.0213(4) Uani 1 1 d . . . . .
C14 C -0.1820(2) 0.15759(15) 0.17417(13) 0.0280(5) Uani 1 1 d . . . . .
H6 H -0.2689 0.1967 0.1702 0.042 Uiso 1 1 calc R U . . .
H5 H -0.1935 0.1201 0.2161 0.042 Uiso 1 1 calc R U . . .
H7 H -0.1752 0.1208 0.1316 0.042 Uiso 1 1 calc R U . . .
C15 C -0.0459(2) 0.29909(13) 0.17692(12) 0.0245(4) Uani 1 1 d . . . . .
H10 H -0.1418 0.3257 0.1718 0.029 Uiso 1 1 calc R U . . .
C16 C 0.0881(2) 0.35844(13) 0.17944(12) 0.0224(4) Uani 1 1 d . . . . .
H9 H 0.0889 0.3897 0.2255 0.027 Uiso 1 1 calc R U . . .
H8 H 0.0786 0.4030 0.1415 0.027 Uiso 1 1 calc R U . . .
C17 C 0.1107(2) 0.07754(13) 0.19002(10) 0.0179(4) Uani 1 1 d . . . . .
H35 H 0.0203 0.0453 0.1835 0.021 Uiso 1 1 calc R U . . .
C18 C 0.2508(2) 0.02944(12) 0.19750(10) 0.0172(4) Uani 1 1 d . . . . .
C19 C 0.3945(2) 0.07919(12) 0.17977(10) 0.0167(4) Uani 1 1 d . . . . .
C20 C 0.6668(3) 0.04250(17) 0.40450(19) 0.0472(7) Uani 1 1 d . . . . .
H16 H 0.7470 0.0482 0.4374 0.057 Uiso 1 1 calc R U . . .
H17 H 0.6874 0.0298 0.3561 0.057 Uiso 1 1 calc R U . . .
C21 C 0.2519(3) -0.00183(14) 0.39978(12) 0.0270(5) Uani 1 1 d . . . . .
H30 H 0.2022 -0.0320 0.3596 0.032 Uiso 1 1 calc R U . . .
H29 H 0.2798 -0.0471 0.4352 0.032 Uiso 1 1 calc R U . . .
C22 C 0.1402(3) 0.06117(15) 0.43356(12) 0.0298(5) Uani 1 1 d . . . . .
H28 H 0.1871 0.0886 0.4757 0.036 Uiso 1 1 calc R U . . .
H27 H 0.0513 0.0277 0.4498 0.036 Uiso 1 1 calc R U . . .
C23 C 0.0894(2) 0.13297(13) 0.38259(10) 0.0219(4) Uani 1 1 d . . . . .
H18 H 0.0155 0.1067 0.3487 0.026 Uiso 1 1 calc R U . . .
C24 C 0.2215(2) 0.16680(12) 0.34030(10) 0.0179(4) Uani 1 1 d . . . . .
C25 C 0.2057(2) 0.24710(12) 0.29409(10) 0.0173(4) Uani 1 1 d . . . . .
H19 H 0.1040 0.2742 0.2997 0.021 Uiso 1 1 calc R U . . .
C26 C 0.3283(2) 0.31022(12) 0.31733(10) 0.0184(4) Uani 1 1 d . . . . .
C27 C 0.4864(2) 0.27065(12) 0.30977(10) 0.0183(4) Uani 1 1 d . . . . .
C28 C 0.5729(2) 0.27852(14) 0.37912(11) 0.0247(4) Uani 1 1 d . . . . .
H21 H 0.6754 0.2565 0.3724 0.037 Uiso 1 1 calc R U . . .
H22 H 0.5224 0.2439 0.4159 0.037 Uiso 1 1 calc R U . . .
H23 H 0.5766 0.3402 0.3937 0.037 Uiso 1 1 calc R U . . .
C29 C 0.0099(3) 0.20660(16) 0.42364(12) 0.0317(5) Uani 1 1 d . . . . .
H26 H 0.0830 0.2376 0.4534 0.048 Uiso 1 1 calc R U . . .
H24 H -0.0688 0.1813 0.4538 0.048 Uiso 1 1 calc R U . . .
H25 H -0.0355 0.2479 0.3900 0.048 Uiso 1 1 calc R U . . .
C30 C 0.4048(2) 0.08096(14) 0.09820(11) 0.0233(4) Uani 1 1 d . . . . .
H33 H 0.4978 0.1106 0.0839 0.035 Uiso 1 1 calc R U . . .
H32 H 0.3182 0.1127 0.0788 0.035 Uiso 1 1 calc R U . . .
H34 H 0.4050 0.0207 0.0800 0.035 Uiso 1 1 calc R U . . .

loop_
_atom_site_aniso_label
_atom_site_aniso_U_11
_atom_site_aniso_U_22
_atom_site_aniso_U_33
_atom_site_aniso_U_23
_atom_site_aniso_U_13
_atom_site_aniso_U_12
O1 0.0227(7) 0.0100(6) 0.0349(8) -0.0011(5) -0.0048(6) 0.0000(5)
O2 0.0173(6) 0.0142(6) 0.0321(8) -0.0083(6) -0.0038(6) 0.0038(5)
O3 0.0303(8) 0.0116(7) 0.0274(7) -0.0033(6) 0.0040(6) -0.0011(5)
O4 0.0229(7) 0.0140(6) 0.0242(7) -0.0026(6) 0.0016(6) -0.0073(6)
C1 0.0415(13) 0.0229(11) 0.0277(11) 0.0016(9) 0.0105(10) -0.0024(9)
C2 0.0343(11) 0.0132(9) 0.0225(10) 0.0030(7) 0.0008(8) 0.0000(8)
C3 0.0207(9) 0.0087(8) 0.0236(10) 0.0016(7) 0.0006(8) -0.0013(7)
C4 0.0181(9) 0.0100(8) 0.0180(9) 0.0003(7) 0.0001(7) 0.0008(7)
C5 0.0149(8) 0.0087(8) 0.0197(9) -0.0024(7) 0.0008(7) -0.0006(6)
C6 0.0172(9) 0.0111(8) 0.0226(9) -0.0011(7) -0.0031(7) -0.0009(7)
C7 0.0245(9) 0.0122(9) 0.0175(9) -0.0023(7) -0.0042(7) -0.0031(7)
C8 0.0267(10) 0.0126(9) 0.0248(10) 0.0017(8) -0.0066(8) -0.0024(8)
C9 0.0419(13) 0.0125(9) 0.0455(13) 0.0074(9) -0.0227(11) -0.0061(9)
C10 0.070(2) 0.0472(16) 0.0387(14) 0.0040(13) -0.0274(14) -0.0157(15)
C11 0.0462(14) 0.0351(13) 0.0238(11) 0.0033(10) -0.0058(10) -0.0003(11)
C12 0.0166(8) 0.0150(9) 0.0183(9) 0.0013(7) 0.0024(7) -0.0005(7)
C13 0.0178(9) 0.0177(9) 0.0284(10) 0.0018(8) 0.0001(8) 0.0018(8)
C14 0.0166(9) 0.0209(10) 0.0465(13) 0.0014(9) -0.0015(9) 0.0014(8)
C15 0.0199(9) 0.0181(10) 0.0355(12) 0.0022(8) -0.0010(8) 0.0053(8)
C16 0.0254(10) 0.0108(9) 0.0309(10) 0.0044(8) 0.0001(8) 0.0038(7)
C17 0.0171(9) 0.0149(9) 0.0217(9) -0.0009(7) -0.0021(7) -0.0031(7)
C18 0.0213(9) 0.0114(8) 0.0190(9) -0.0034(7) -0.0029(7) -0.0011(8)
C19 0.0166(9) 0.0119(9) 0.0215(9) -0.0046(7) 0.0000(7) 0.0013(7)
C20 0.0387(14) 0.0288(13) 0.074(2) 0.0071(13) -0.0243(14) 0.0005(11)
C21 0.0350(11) 0.0172(9) 0.0287(10) 0.0054(8) -0.0031(9) -0.0058(9)
C22 0.0347(12) 0.0289(11) 0.0259(11) 0.0052(9) 0.0021(9) -0.0077(9)
C23 0.0243(10) 0.0207(10) 0.0206(9) -0.0001(8) 0.0008(8) -0.0060(8)
C24 0.0242(10) 0.0126(9) 0.0168(8) -0.0031(7) -0.0015(7) -0.0055(7)
C25 0.0188(9) 0.0131(9) 0.0201(9) -0.0010(7) 0.0018(7) 0.0004(7)
C26 0.0271(10) 0.0123(9) 0.0158(9) 0.0003(7) 0.0027(7) -0.0025(8)
C27 0.0220(9) 0.0127(9) 0.0202(9) -0.0010(7) -0.0003(7) -0.0035(7)
C28 0.0315(11) 0.0168(9) 0.0258(10) -0.0032(8) -0.0060(9) -0.0056(8)
C29 0.0338(12) 0.0336(12) 0.0277(11) -0.0028(10) 0.0094(9) -0.0022(10)
C30 0.0275(10) 0.0191(10) 0.0233(10) -0.0077(8) 0.0035(8) -0.0012(8)

loop_
_atom_type_symbol
_atom_type_description
_atom_type_scat_dispersion_real
_atom_type_scat_dispersion_imag
_atom_type_scat_source
C C 0.0181 0.0091 'International Tables Vol C Tables 4.2.6.8 and 6.1.1.4'
H H 0.0000 0.0000 'International Tables Vol C Tables 4.2.6.8 and 6.1.1.4'
O O 0.0492 0.0322 'International Tables Vol C Tables 4.2.6.8 and 6.1.1.4'

loop_
_geom_angle_atom_site_label_1
_geom_angle_atom_site_label_2
_geom_angle_atom_site_label_3
_geom_angle
_geom_angle_site_symmetry_1
_geom_angle_site_symmetry_3
_geom_angle_publ_flag
C19 O2 H11 110.2(19) . . ?
C27 O4 H20 111.1(19) . . ?
C2 C1 H37 120.0 . . ?
C2 C1 H1 120.0 . . ?
H37 C1 H1 120.0 . . ?
C1 C2 C11 121.2(2) . . ?
C1 C2 C3 119.3(2) . . ?
C11 C2 C3 119.42(19) . . ?
C2 C3 C16 111.72(17) . . ?
C2 C3 C4 115.20(15) . . ?
C16 C3 C4 110.13(15) . . ?
C2 C3 H36 106.4 . . ?
C16 C3 H36 106.4 . . ?
C4 C3 H36 106.4 . . ?
C12 C4 C3 110.79(15) . . ?
C12 C4 C5 115.71(14) . . ?
C3 C4 C5 111.78(14) . . ?
C12 C4 C25 104.41(14) . . ?
C3 C4 C25 106.37(14) . . ?
C5 C4 C25 107.00(14) . . ?
C19 C5 C6 110.52(15) . . ?
C19 C5 C4 116.10(14) . . ?
C6 C5 C4 109.12(14) . . ?
C19 C5 H12 106.9 . . ?
C6 C5 H12 106.9 . . ?
C4 C5 H12 106.9 . . ?
C7 C6 C27 109.84(15) . . ?
C7 C6 C5 108.27(15) . . ?
C27 C6 C5 108.65(15) . . ?
C7 C6 H13 110.0 . . ?
C27 C6 H13 110.0 . . ?
C5 C6 H13 110.0 . . ?
C24 C7 C6 113.76(16) . . ?
C24 C7 C8 124.29(18) . . ?
C6 C7 C8 121.59(17) . . ?
C7 C8 C9 112.40(16) . . ?
C7 C8 C21 109.34(17) . . ?
C9 C8 C21 115.90(18) . . ?
C7 C8 H31 106.2 . . ?
C9 C8 H31 106.2 . . ?
C21 C8 H31 106.2 . . ?
C20 C9 C10 121.7(2) . . ?
C20 C9 C8 118.8(3) . . ?
C10 C9 C8 119.5(2) . . ?
C9 C10 H15 109.5 . . ?
C9 C10 H2 109.5 . . ?
H15 C10 H2 109.5 . . ?
C9 C10 H14 109.5 . . ?
H15 C10 H14 109.5 . . ?
H2 C10 H14 109.5 . . ?
C2 C11 H3 109.5 . . ?
C2 C11 H4 109.5 . . ?
H3 C11 H4 109.5 . . ?
C2 C11 H38 109.5 . . ?
H3 C11 H38 109.5 . . ?
H4 C11 H38 109.5 . . ?
C17 C12 C13 120.67(17) . . ?
C17 C12 C4 121.76(17) . . ?
C13 C12 C4 117.23(16) . . ?
C15 C13 C12 120.55(18) . . ?
C15 C13 C14 120.69(18) . . ?
C12 C13 C14 118.75(17) . . ?
C13 C14 H6 109.5 . . ?
C13 C14 H5 109.5 . . ?
H6 C14 H5 109.5 . . ?
C13 C14 H7 109.5 . . ?
H6 C14 H7 109.5 . . ?
H5 C14 H7 109.5 . . ?
C13 C15 C16 125.02(18) . . ?
C13 C15 H10 117.5 . . ?
C16 C15 H10 117.5 . . ?
C15 C16 C3 113.52(15) . . ?
C15 C16 H9 108.9 . . ?
C3 C16 H9 108.9 . . ?
C15 C16 H8 108.9 . . ?
C3 C16 H8 108.9 . . ?
H9 C16 H8 107.7 . . ?
C12 C17 C18 122.89(17) . . ?
C12 C17 H35 118.6 . . ?
C18 C17 H35 118.6 . . ?
O1 C18 C17 121.33(17) . . ?
O1 C18 C19 121.70(17) . . ?
C17 C18 C19 116.61(15) . . ?
O2 C19 C18 111.16(15) . . ?
O2 C19 C30 109.00(16) . . ?
C18 C19 C30 106.11(15) . . ?
O2 C19 C5 107.47(14) . . ?
C18 C19 C5 112.11(15) . . ?
C30 C19 C5 110.99(16) . . ?
C9 C20 H16 120.0 . . ?
C9 C20 H17 120.0 . . ?
H16 C20 H17 120.0 . . ?
C22 C21 C8 114.13(17) . . ?
C22 C21 H30 108.7 . . ?
C8 C21 H30 108.7 . . ?
C22 C21 H29 108.7 . . ?
C8 C21 H29 108.7 . . ?
H30 C21 H29 107.6 . . ?
C21 C22 C23 112.52(18) . . ?
C21 C22 H28 109.1 . . ?
C23 C22 H28 109.1 . . ?
C21 C22 H27 109.1 . . ?
C23 C22 H27 109.1 . . ?
H28 C22 H27 107.8 . . ?
C24 C23 C22 110.28(17) . . ?
C24 C23 C29 112.03(17) . . ?
C22 C23 C29 110.10(18) . . ?
C24 C23 H18 108.1 . . ?
C22 C23 H18 108.1 . . ?
C29 C23 H18 108.1 . . ?
C7 C24 C25 113.93(16) . . ?
C7 C24 C23 125.41(18) . . ?
C25 C24 C23 120.59(17) . . ?
C24 C25 C26 106.27(15) . . ?
C24 C25 C4 109.65(14) . . ?
C26 C25 C4 107.72(15) . . ?
C24 C25 H19 111.0 . . ?
C26 C25 H19 111.0 . . ?
C4 C25 H19 111.0 . . ?
O3 C26 C25 124.47(18) . . ?
O3 C26 C27 123.04(17) . . ?
C25 C26 C27 112.49(15) . . ?
O4 C27 C28 111.25(16) . . ?
O4 C27 C26 107.78(15) . . ?
C28 C27 C26 110.65(16) . . ?
O4 C27 C6 107.99(15) . . ?
C28 C27 C6 112.54(16) . . ?
C26 C27 C6 106.38(15) . . ?
C27 C28 H21 109.5 . . ?
C27 C28 H22 109.5 . . ?
H21 C28 H22 109.5 . . ?
C27 C28 H23 109.5 . . ?
H21 C28 H23 109.5 . . ?
H22 C28 H23 109.5 . . ?
C23 C29 H26 109.5 . . ?
C23 C29 H24 109.5 . . ?
H26 C29 H24 109.5 . . ?
C23 C29 H25 109.5 . . ?
H26 C29 H25 109.5 . . ?
H24 C29 H25 109.5 . . ?
C19 C30 H33 109.5 . . ?
C19 C30 H32 109.5 . . ?
H33 C30 H32 109.5 . . ?
C19 C30 H34 109.5 . . ?
H33 C30 H34 109.5 . . ?
H32 C30 H34 109.5 . . ?

loop_
_geom_bond_atom_site_label_1
_geom_bond_atom_site_label_2
_geom_bond_distance
_geom_bond_site_symmetry_2
_geom_bond_publ_flag
O1 C18 1.226(2) . ?
O2 C19 1.418(2) . ?
O2 H11 0.85(3) . ?
O3 C26 1.214(2) . ?
O4 C27 1.424(2) . ?
O4 H20 0.82(3) . ?
C1 C2 1.323(3) . ?
C1 H37 0.9500 . ?
C1 H1 0.9500 . ?
C2 C11 1.501(3) . ?
C2 C3 1.519(3) . ?
C3 C16 1.546(3) . ?
C3 C4 1.567(2) . ?
C3 H36 1.0000 . ?
C4 C12 1.512(3) . ?
C4 C5 1.573(2) . ?
C4 C25 1.603(2) . ?
C5 C19 1.555(2) . ?
C5 C6 1.561(3) . ?
C5 H12 1.0000 . ?
C6 C7 1.517(3) . ?
C6 C27 1.538(2) . ?
C6 H13 1.0000 . ?
C7 C24 1.333(3) . ?
C7 C8 1.522(3) . ?
C8 C9 1.527(3) . ?
C8 C21 1.541(3) . ?
C8 H31 1.0000 . ?
C9 C20 1.351(4) . ?
C9 C10 1.469(4) . ?
C10 H15 0.9800 . ?
C10 H2 0.9800 . ?
C10 H14 0.9800 . ?
C11 H3 0.9800 . ?
C11 H4 0.9800 . ?
C11 H38 0.9800 . ?
C12 C17 1.348(3) . ?
C12 C13 1.472(3) . ?
C13 C15 1.337(3) . ?
C13 C14 1.506(3) . ?
C14 H6 0.9800 . ?
C14 H5 0.9800 . ?
C14 H7 0.9800 . ?
C15 C16 1.497(3) . ?
C15 H10 0.9500 . ?
C16 H9 0.9900 . ?
C16 H8 0.9900 . ?
C17 C18 1.453(3) . ?
C17 H35 0.9500 . ?
C18 C19 1.523(3) . ?
C19 C30 1.540(3) . ?
C20 H16 0.9500 . ?
C20 H17 0.9500 . ?
C21 C22 1.521(3) . ?
C21 H30 0.9900 . ?
C21 H29 0.9900 . ?
C22 C23 1.524(3) . ?
C22 H28 0.9900 . ?
C22 H27 0.9900 . ?
C23 C24 1.510(3) . ?
C23 C29 1.535(3) . ?
C23 H18 1.0000 . ?
C24 C25 1.508(3) . ?
C25 C26 1.519(3) . ?
C25 H19 1.0000 . ?
C26 C27 1.537(3) . ?
C27 C28 1.521(3) . ?
C28 H21 0.9800 . ?
C28 H22 0.9800 . ?
C28 H23 0.9800 . ?
C29 H26 0.9800 . ?
C29 H24 0.9800 . ?
C29 H25 0.9800 . ?
C30 H33 0.9800 . ?
C30 H32 0.9800 . ?
C30 H34 0.9800 . ?

loop_
_geom_hbond_atom_site_label_D
_geom_hbond_atom_site_label_H
_geom_hbond_atom_site_label_A
_geom_hbond_distance_DH
_geom_hbond_distance_HA
_geom_hbond_distance_DA
_geom_hbond_angle_DHA
_geom_hbond_site_symmetry_A
O4 H20 O1 0.82(3) 1.91(3) 2.7271(19) 170(3) 3_655
O2 H11 O3 0.85(3) 2.15(3) 2.901(2) 148(3) 3_645
O4 H20 O1 0.82(3) 1.91(3) 2.7271(19) 170(3) 3_655
O2 H11 O3 0.85(3) 2.15(3) 2.901(2) 148(3) 3_645
O4 H20 O1 0.82(3) 1.91(3) 2.7271(19) 170(3) 3_655
O2 H11 O3 0.85(3) 2.15(3) 2.901(2) 148(3) 3_645
O4 H20 O1 0.82(3) 1.91(3) 2.7271(19) 170(3) 3_655
O2 H11 O3 0.85(3) 2.15(3) 2.901(2) 148(3) 3_645
O4 H20 O1 0.82(3) 1.91(3) 2.7271(19) 170(3) 3_655
O2 H11 O3 0.85(3) 2.15(3) 2.901(2) 148(3) 3_645
O2 H11 O3 0.85(3) 2.15(3) 2.901(2) 148(3) 3_645
O4 H20 O1 0.82(3) 1.91(3) 2.7271(19) 170(3) 3_655
O2 H11 O3 0.85(3) 2.15(3) 2.901(2) 148(3) 3_645
O4 H20 O1 0.82(3) 1.91(3) 2.7271(19) 170(3) 3_655
O2 H11 O3 0.85(3) 2.15(3) 2.901(2) 148(3) 3_645
O4 H20 O1 0.82(3) 1.91(3) 2.7271(19) 170(3) 3_655
O2 H11 O3 0.85(3) 2.15(3) 2.901(2) 148(3) 3_645
O4 H20 O1 0.82(3) 1.91(3) 2.7271(19) 170(3) 3_655
O2 H11 O3 0.85(3) 2.15(3) 2.901(2) 148(3) 3_645
O4 H20 O1 0.82(3) 1.91(3) 2.7271(19) 170(3) 3_655

loop_
_geom_torsion_atom_site_label_1
_geom_torsion_atom_site_label_2
_geom_torsion_atom_site_label_3
_geom_torsion_atom_site_label_4
_geom_torsion
_geom_torsion_site_symmetry_1
_geom_torsion_site_symmetry_2
_geom_torsion_site_symmetry_3
_geom_torsion_site_symmetry_4
_geom_torsion_publ_flag
C1 C2 C3 C16 127.9(2) . . . . ?
C11 C2 C3 C16 -48.7(2) . . . . ?
C1 C2 C3 C4 -105.4(2) . . . . ?
C11 C2 C3 C4 77.9(2) . . . . ?
C2 C3 C4 C12 -72.9(2) . . . . ?
C16 C3 C4 C12 54.6(2) . . . . ?
C2 C3 C4 C5 57.8(2) . . . . ?
C16 C3 C4 C5 -174.79(15) . . . . ?
C2 C3 C4 C25 174.22(16) . . . . ?
C16 C3 C4 C25 -58.33(19) . . . . ?
C12 C4 C5 C19 6.2(2) . . . . ?
C3 C4 C5 C19 -121.84(17) . . . . ?
C25 C4 C5 C19 122.08(16) . . . . ?
C12 C4 C5 C6 -119.42(17) . . . . ?
C3 C4 C5 C6 112.51(16) . . . . ?
C25 C4 C5 C6 -3.57(18) . . . . ?
C19 C5 C6 C7 -70.36(18) . . . . ?
C4 C5 C6 C7 58.46(18) . . . . ?
C19 C5 C6 C27 170.38(15) . . . . ?
C4 C5 C6 C27 -60.79(19) . . . . ?
C27 C6 C7 C24 58.8(2) . . . . ?
C5 C6 C7 C24 -59.7(2) . . . . ?
C27 C6 C7 C8 -127.74(18) . . . . ?
C5 C6 C7 C8 113.76(18) . . . . ?
C24 C7 C8 C9 -119.4(2) . . . . ?
C6 C7 C8 C9 67.9(2) . . . . ?
C24 C7 C8 C21 10.8(3) . . . . ?
C6 C7 C8 C21 -161.92(17) . . . . ?
C7 C8 C9 C20 -90.0(2) . . . . ?
C21 C8 C9 C20 143.3(2) . . . . ?
C7 C8 C9 C10 90.3(3) . . . . ?
C21 C8 C9 C10 -36.4(3) . . . . ?
C3 C4 C12 C17 145.59(18) . . . . ?
C5 C4 C12 C17 17.0(3) . . . . ?
C25 C4 C12 C17 -100.3(2) . . . . ?
C3 C4 C12 C13 -41.1(2) . . . . ?
C5 C4 C12 C13 -169.66(16) . . . . ?
C25 C4 C12 C13 73.0(2) . . . . ?
C17 C12 C13 C15 -174.0(2) . . . . ?
C4 C12 C13 C15 12.6(3) . . . . ?
C17 C12 C13 C14 4.9(3) . . . . ?
C4 C12 C13 C14 -168.49(18) . . . . ?
C12 C13 C15 C16 2.3(3) . . . . ?
C14 C13 C15 C16 -176.6(2) . . . . ?
C13 C15 C16 C3 13.4(3) . . . . ?
C2 C3 C16 C15 88.3(2) . . . . ?
C4 C3 C16 C15 -41.1(2) . . . . ?
C13 C12 C17 C18 177.61(17) . . . . ?
C4 C12 C17 C18 -9.3(3) . . . . ?
C12 C17 C18 O1 164.21(19) . . . . ?
C12 C17 C18 C19 -22.6(3) . . . . ?
O1 C18 C19 O2 -23.2(2) . . . . ?
C17 C18 C19 O2 163.64(16) . . . . ?
O1 C18 C19 C30 95.2(2) . . . . ?
C17 C18 C19 C30 -78.0(2) . . . . ?
O1 C18 C19 C5 -143.51(18) . . . . ?
C17 C18 C19 C5 43.3(2) . . . . ?
C6 C5 C19 O2 -31.87(19) . . . . ?
C4 C5 C19 O2 -156.82(15) . . . . ?
C6 C5 C19 C18 90.56(18) . . . . ?
C4 C5 C19 C18 -34.4(2) . . . . ?
C6 C5 C19 C30 -150.97(16) . . . . ?
C4 C5 C19 C30 84.08(19) . . . . ?
C7 C8 C21 C22 -40.9(2) . . . . ?
C9 C8 C21 C22 87.4(2) . . . . ?
C8 C21 C22 C23 59.0(2) . . . . ?
C21 C22 C23 C24 -41.7(2) . . . . ?
C21 C22 C23 C29 -165.87(18) . . . . ?
C6 C7 C24 C25 -0.5(2) . . . . ?
C8 C7 C24 C25 -173.73(17) . . . . ?
C6 C7 C24 C23 176.45(17) . . . . ?
C8 C7 C24 C23 3.2(3) . . . . ?
C22 C23 C24 C7 12.4(3) . . . . ?
C29 C23 C24 C7 135.4(2) . . . . ?
C22 C23 C24 C25 -170.84(17) . . . . ?
C29 C23 C24 C25 -47.8(2) . . . . ?
C7 C24 C25 C26 -57.3(2) . . . . ?
C23 C24 C25 C26 125.54(17) . . . . ?
C7 C24 C25 C4 58.8(2) . . . . ?
C23 C24 C25 C4 -118.30(18) . . . . ?
C12 C4 C25 C24 69.96(18) . . . . ?
C3 C4 C25 C24 -172.81(15) . . . . ?
C5 C4 C25 C24 -53.19(18) . . . . ?
C12 C4 C25 C26 -174.80(15) . . . . ?
C3 C4 C25 C26 -57.58(18) . . . . ?
C5 C4 C25 C26 62.05(18) . . . . ?
C24 C25 C26 O3 -121.4(2) . . . . ?
C4 C25 C26 O3 121.12(19) . . . . ?
C24 C25 C26 C27 59.0(2) . . . . ?
C4 C25 C26 C27 -58.47(19) . . . . ?
O3 C26 C27 O4 -68.9(2) . . . . ?
C25 C26 C27 O4 110.67(17) . . . . ?
O3 C26 C27 C28 52.9(2) . . . . ?
C25 C26 C27 C28 -127.48(17) . . . . ?
O3 C26 C27 C6 175.45(17) . . . . ?
C25 C26 C27 C6 -4.9(2) . . . . ?
C7 C6 C27 O4 -167.69(15) . . . . ?
C5 C6 C27 O4 -49.4(2) . . . . ?
C7 C6 C27 C28 69.1(2) . . . . ?
C5 C6 C27 C28 -172.62(16) . . . . ?
C7 C6 C27 C26 -52.21(19) . . . . ?
C5 C6 C27 C26 66.05(19) . . . . ?
